data_7157159
loop_
_publ_author_name
'He, Yi'
'Narmon, Thomas'
'Wu, Danjun'
'Li, Zhenghua'
'Van Meervelt, Luc'
'Van der Eycken, Erik V.'

_publ_section_title
;
 A gold-triggered dearomative spirocarbocyclization/Diels-Alder reaction
 cascade towards diverse bridged N-heterocycles.
;
_journal_issue 43
_journal_name_full 'Organic &amp; biomolecular chemistry'
_journal_page_first 9529
_journal_paper_doi 10.1039/c9ob01967g
_journal_volume 17
_journal_year 2019
_chemical_formula_moiety 'C24 H26 N2 O3'
_chemical_formula_sum 'C24 H26 N2 O3'
_chemical_formula_weight 390.47
_space_group_crystal_system triclinic
_space_group_IT_number 2
_space_group_name_Hall '-P 1'
_space_group_name_H-M_alt 'P -1'
_symmetry_space_group_name_Hall '-P 1'
_symmetry_space_group_name_H-M 'P -1'
_atom_sites_solution_hydrogens geom
_atom_sites_solution_primary direct
_audit_creation_date 2018-10-18
_audit_creation_method
;
Olex2 1.2
(compiled 2018.05.29 svn.r3510 for OlexSys, GUI svn.r5506)
;
_cell_angle_alpha 73.252(4)
_cell_angle_beta 73.789(4)
_cell_angle_gamma 71.074(4)
_cell_formula_units_Z 4
_cell_length_a 11.7236(5)
_cell_length_b 11.7540(5)
_cell_length_c 17.2404(8)
_cell_measurement_reflns_used 7100
_cell_measurement_temperature 294.15
_cell_measurement_theta_max 25.7880
_cell_measurement_theta_min 2.9800
_cell_volume 2106.24(17)
_computing_cell_refinement 'CrysAlisPro 1.171.39.46 (Rigaku OD, 2018)'
_computing_data_collection 'CrysAlisPro 1.171.39.46 (Rigaku OD, 2018)'
_computing_data_reduction 'CrysAlisPro 1.171.39.46 (Rigaku OD, 2018)'
_computing_molecular_graphics 'Olex2 (Dolomanov et al., 2009)'
_computing_publication_material 'Olex2 (Dolomanov et al., 2009)'
_computing_structure_refinement 'ShelXL (Sheldrick, 2015)'
_computing_structure_solution 'XS (Sheldrick, 2008)'
_diffrn_ambient_temperature 294.15
_diffrn_detector 'CCD plate'
_diffrn_detector_area_resol_mean 15.9631
_diffrn_detector_type Eos
_diffrn_measured_fraction_theta_full 0.972
_diffrn_measured_fraction_theta_max 0.965
_diffrn_measurement_details
;
List of Runs (angles in degrees, time in seconds):

  # Type    Start    End  Width  t~exp~   \w     \q     \k     \f   Frames
--------------------------------------------------------------------------
  1  \w    -90.00  27.00   1.00   30.00    --  -17.15 -19.00 -30.00  117
  2  \w    -20.00  25.00   1.00   30.00    --  -17.15 -99.00  60.00   45
  3  \w    -20.00  25.00   1.00   30.00    --  -17.15 -99.00-120.00   45
  4  \w    -50.00  39.00   1.00   30.00    --   18.79 -57.00-120.00   89
  5  \w    -90.00  27.00   1.00   30.00    --  -17.15 -19.00 120.00  117
  6  \w    -43.00  25.00   1.00   30.00    --  -17.15  38.00 150.00   68
  7  \w     35.00  95.00   1.00   30.00    --   18.79 178.00 150.00   60
;
_diffrn_measurement_device 'four-circle diffractometer'
_diffrn_measurement_device_type 'SuperNova, Single source at offset/far, Eos'
_diffrn_measurement_method '\w scans'
_diffrn_orient_matrix_type 'CrysAlisPro convention (1999,Acta A55,543-557)'
_diffrn_orient_matrix_UB_11 0.0585606000
_diffrn_orient_matrix_UB_12 -0.0404415000
_diffrn_orient_matrix_UB_13 0.0051333000
_diffrn_orient_matrix_UB_21 0.0187171000
_diffrn_orient_matrix_UB_22 0.0055980000
_diffrn_orient_matrix_UB_23 -0.0434631000
_diffrn_orient_matrix_UB_31 0.0221509000
_diffrn_orient_matrix_UB_32 0.0510399000
_diffrn_orient_matrix_UB_33 -0.0033950000
_diffrn_radiation_monochromator mirror
_diffrn_radiation_probe x-ray
_diffrn_radiation_type MoK\a
_diffrn_radiation_wavelength 0.71073
_diffrn_reflns_av_R_equivalents 0.0276
_diffrn_reflns_av_unetI/netI 0.0464
_diffrn_reflns_Laue_measured_fraction_full 0.972
_diffrn_reflns_Laue_measured_fraction_max 0.965
_diffrn_reflns_limit_h_max 14
_diffrn_reflns_limit_h_min -14
_diffrn_reflns_limit_k_max 14
_diffrn_reflns_limit_k_min -14
_diffrn_reflns_limit_l_max 21
_diffrn_reflns_limit_l_min -21
_diffrn_reflns_number 22533
_diffrn_reflns_point_group_measured_fraction_full 0.972
_diffrn_reflns_point_group_measured_fraction_max 0.965
_diffrn_reflns_theta_full 25.242
_diffrn_reflns_theta_max 26.372
_diffrn_reflns_theta_min 2.478
_diffrn_source 'micro-focus sealed X-ray tube'
_diffrn_source_type 'SuperNova (Mo) X-ray Source'
_exptl_absorpt_coefficient_mu 0.081
_exptl_absorpt_correction_T_max 1.00000
_exptl_absorpt_correction_T_min 0.87813
_exptl_absorpt_correction_type multi-scan
_exptl_absorpt_process_details
;
CrysAlisPro 1.171.39.46 (Rigaku Oxford Diffraction, 2018)
Empirical absorption correction using spherical harmonics,
 implemented in SCALE3 ABSPACK scaling algorithm.
;
_exptl_crystal_colour colourless
_exptl_crystal_colour_primary colourless
_exptl_crystal_density_diffrn 1.231
_exptl_crystal_description block
_exptl_crystal_F_000 832
_exptl_crystal_size_max 0.3
_exptl_crystal_size_mid 0.15
_exptl_crystal_size_min 0.05
_refine_diff_density_max 0.242
_refine_diff_density_min -0.310
_refine_diff_density_rms 0.036
_refine_ls_extinction_method none
_refine_ls_goodness_of_fit_ref 1.044
_refine_ls_hydrogen_treatment constr
_refine_ls_matrix_type full
_refine_ls_number_parameters 544
_refine_ls_number_reflns 8322
_refine_ls_number_restraints 54
_refine_ls_restrained_S_all 1.056
_refine_ls_R_factor_all 0.0900
_refine_ls_R_factor_gt 0.0580
_refine_ls_shift/su_max 0.000
_refine_ls_shift/su_mean 0.000
_refine_ls_structure_factor_coef Fsqd
_refine_ls_weighting_details 'w=1/[\s^2^(Fo^2^)+(0.0436P)^2^+0.6839P] where P=(Fo^2^+2Fc^2^)/3'
_refine_ls_weighting_scheme calc
_refine_ls_wR_factor_gt 0.1230
_refine_ls_wR_factor_ref 0.1407
_reflns_Friedel_coverage 0.000
_reflns_number_gt 5453
_reflns_number_total 8322
_reflns_threshold_expression 'I > 2\s(I)'
_cod_data_source_file c9ob01967g4.cif
_cod_data_source_block ev2028
_cod_depositor_comments 'Adding full bibliography for 7157158--7157159.cif.'
_cod_original_cell_volume 2106.23(18)
_cod_database_code 7157159
_shelx_shelxl_version_number 2016/4
_chemical_oxdiff_formula 'C24 H26 N2 O3'
_chemical_oxdiff_usercomment TN-001R3B
_shelx_space_group_comment
;
The symmetry employed for this shelxl refinement is uniquely defined
by the following loop, which should always be used as a source of
symmetry information in preference to the above space-group names.
They are only intended as comments.
;
_shelx_estimated_absorpt_t_max 0.996
_shelx_estimated_absorpt_t_min 0.976
_reflns_odcompleteness_completeness 96.52
_reflns_odcompleteness_iscentric 1
_reflns_odcompleteness_theta 26.32
_olex2_refinement_description
;
1. Fixed Uiso
 At 1.2 times of:
  All C(H) groups, All N(H) groups
 At 1.5 times of:
  All C(H,H,H) groups
2. Restrained distances
 C26-C27 = C26-C27A = C26-C28 = C26-C28A = C26-C29 = C26-C29A
 1.52 with sigma of 0.005
3. Uiso/Uaniso restraints and constraints
Uanis(C27) \\sim Ueq, Uanis(C27A) \\sim Ueq: with sigma of 0.01 and sigma for
terminal atoms of 0.01
Uanis(C27) = Uanis(C27A)
Uanis(C28) = Uanis(C28A)
Uanis(C29) = Uanis(C29A)
4. Rigid body (RIGU) restrains
 C26, C27, C27A, C28, C28A, C29, C29A
 with sigma for 1-2 distances of 0.004 and sigma for 1-3 distances of 0.004
5. Others
 Sof(C27A)=Sof(H27D)=Sof(H27E)=Sof(H27F)=Sof(C28A)=Sof(H28D)=Sof(H28E)=
 Sof(H28F)=Sof(C29A)=Sof(H29D)=Sof(H29E)=Sof(H29F)=1-FVAR(1)
 Sof(C27)=Sof(H27A)=Sof(H27B)=Sof(H27C)=Sof(C28)=Sof(H28A)=Sof(H28B)=Sof(H28C)=
 Sof(C29)=Sof(H29A)=Sof(H29B)=Sof(H29C)=FVAR(1)
6.a Ternary CH refined with riding coordinates:
 C6(H6), C7(H7), C8(H8), C12(H12), C13(H13), C35(H35), C36(H36), C37(H37),
 C41(H41), C42(H42)
6.b Aromatic/amide H refined with riding coordinates:
 C3(H3), C15(H15), C16(H16), C18(H18), C19(H19), C20(H20), C21(H21), C22(H22),
 N25(H25), C32(H32), C44(H44), C45(H45), C47(H47), C48(H48), C49(H49), C50(H50),
  C51(H51), N54(H54)
6.c Idealised Me refined as rotating group:
 C10(H10A,H10B,H10C), C27(H27A,H27B,H27C), C27A(H27D,H27E,H27F), C28(H28A,H28B,
 H28C), C28A(H28D,H28E,H28F), C29(H29A,H29B,H29C), C29A(H29D,H29E,H29F),
 C39(H39A,H39B,H39C), C56(H56A,H56B,H56C), C57(H57A,H57B,H57C), C58(H58A,H58B,
 H58C)
;
_olex2_submission_special_instructions 'No special instructions were received'
_oxdiff_exptl_absorpt_empirical_details
;
Empirical correction (ABSPACK) includes:
- Absorption correction using spherical harmonics
- Frame scaling
;
_oxdiff_exptl_absorpt_empirical_full_max 1.512
_oxdiff_exptl_absorpt_empirical_full_min 0.695

loop_
_space_group_symop_operation_xyz
'x, y, z'
'-x, -y, -z'

loop_
_atom_site_label
_atom_site_type_symbol
_atom_site_fract_x
_atom_site_fract_y
_atom_site_fract_z
_atom_site_U_iso_or_equiv
_atom_site_adp_type
_atom_site_occupancy
_atom_site_site_symmetry_order
_atom_site_calc_flag
_atom_site_refinement_flags_posn
_atom_site_refinement_flags_adp
_atom_site_refinement_flags_occupancy
_atom_site_disorder_assembly
_atom_site_disorder_group
N1 N 0.75371(16) 0.39293(16) 0.16528(11) 0.0463(4) Uani 1 1 d . . . . .
C2 C 0.7036(2) 0.4369(2) 0.23755(14) 0.0532(6) Uani 1 1 d . . . . .
C3 C 0.7215(2) 0.3304(2) 0.30622(14) 0.0557(6) Uani 1 1 d . . . . .
H3 H 0.688884 0.332890 0.361642 0.067 Uiso 1 1 calc R . . . .
C4 C 0.7901(2) 0.2296(2) 0.27940(13) 0.0507(6) Uani 1 1 d . . . . .
C5 C 0.81871(19) 0.26129(19) 0.18654(13) 0.0446(5) Uani 1 1 d . . . . .
C6 C 0.95336(19) 0.2550(2) 0.13968(13) 0.0476(5) Uani 1 1 d . . . . .
H6 H 0.996615 0.284349 0.167899 0.057 Uiso 1 1 calc R . . . .
C7 C 0.92547(19) 0.3481(2) 0.05824(13) 0.0463(5) Uani 1 1 d . . . . .
H7 H 0.999408 0.373087 0.024584 0.056 Uiso 1 1 calc R . . . .
C8 C 0.8291(2) 0.4562(2) 0.09183(13) 0.0480(5) Uani 1 1 d . . . . .
H8 H 0.872584 0.496672 0.112023 0.058 Uiso 1 1 calc R . . . .
O9 O 0.65702(17) 0.54573(16) 0.23872(11) 0.0735(5) Uani 1 1 d . . . . .
C10 C 0.8316(3) 0.1019(2) 0.32758(15) 0.0717(8) Uani 1 1 d . . . . .
H10A H 0.792831 0.049311 0.316591 0.108 Uiso 1 1 calc GR . . . .
H10B H 0.809283 0.101652 0.385589 0.108 Uiso 1 1 calc GR . . . .
H10C H 0.919415 0.072239 0.311633 0.108 Uiso 1 1 calc GR . . . .
C11 C 0.7687(2) 0.18894(19) 0.14778(13) 0.0449(5) Uani 1 1 d . . . . .
C12 C 0.8499(2) 0.1653(2) 0.06594(13) 0.0470(5) Uani 1 1 d . . . . .
H12 H 0.813922 0.126779 0.038681 0.056 Uiso 1 1 calc R . . . .
C13 C 0.8756(2) 0.2893(2) 0.00968(13) 0.0461(5) Uani 1 1 d . . . . .
H13 H 0.797077 0.345441 -0.002462 0.055 Uiso 1 1 calc R . . . .
O14 O 0.67713(14) 0.15359(15) 0.18049(10) 0.0606(4) Uani 1 1 d . . . . .
C15 C 0.9681(2) 0.0810(2) 0.08974(13) 0.0529(6) Uani 1 1 d . . . . .
H15 H 1.001570 0.002400 0.078922 0.063 Uiso 1 1 calc R . . . .
C16 C 1.0202(2) 0.1278(2) 0.12722(14) 0.0543(6) Uani 1 1 d . . . . .
H16 H 1.093698 0.084469 0.144733 0.065 Uiso 1 1 calc R . . . .
C17 C 0.9590(2) 0.2622(2) -0.07104(13) 0.0531(6) Uani 1 1 d . . . . .
C18 C 0.9080(3) 0.2596(2) -0.13400(15) 0.0713(8) Uani 1 1 d . . . . .
H18 H 0.822997 0.285744 -0.129237 0.086 Uiso 1 1 calc R . . . .
C19 C 0.9832(4) 0.2182(3) -0.20446(17) 0.0898(11) Uani 1 1 d . . . . .
H19 H 0.948121 0.217127 -0.246330 0.108 Uiso 1 1 calc R . . . .
C20 C 1.1081(4) 0.1792(3) -0.2119(2) 0.0979(12) Uani 1 1 d . . . . .
H20 H 1.157702 0.147035 -0.257195 0.118 Uiso 1 1 calc R . . . .
C21 C 1.1599(3) 0.1874(3) -0.1532(2) 0.0962(11) Uani 1 1 d . . . . .
H21 H 1.245225 0.165422 -0.160074 0.115 Uiso 1 1 calc R . . . .
C22 C 1.0864(3) 0.2284(3) -0.08275(16) 0.0713(8) Uani 1 1 d . . . . .
H22 H 1.123241 0.233282 -0.042929 0.086 Uiso 1 1 calc R . . . .
C23 C 0.7631(2) 0.5532(2) 0.02740(15) 0.0516(6) Uani 1 1 d . . . . .
O24 O 0.82272(17) 0.57719(18) -0.04300(12) 0.0849(6) Uani 1 1 d . . . . .
N25 N 0.64641(19) 0.60965(19) 0.05096(13) 0.0706(6) Uani 1 1 d . . . . .
H25 H 0.611238 0.583803 0.101065 0.085 Uiso 1 1 calc R . . . .
C26 C 0.5702(2) 0.7132(2) -0.00050(16) 0.0726(8) Uani 1 1 d D U . . .
C27 C 0.4365(4) 0.7369(7) 0.0448(4) 0.109(2) Uani 0.644(6) 1 d D U P A 1
H27A H 0.409503 0.663751 0.056146 0.164 Uiso 0.644(6) 1 calc GR . P A 1
H27B H 0.386592 0.803067 0.010899 0.164 Uiso 0.644(6) 1 calc GR . P A 1
H27C H 0.428721 0.758802 0.095849 0.164 Uiso 0.644(6) 1 calc GR . P A 1
C27A C 0.4768(10) 0.7842(11) 0.0638(6) 0.109(2) Uani 0.356(6) 1 d D U P A 2
H27D H 0.437598 0.728437 0.107236 0.164 Uiso 0.356(6) 1 calc GR . P A 2
H27E H 0.415741 0.848201 0.037426 0.164 Uiso 0.356(6) 1 calc GR . P A 2
H27F H 0.519193 0.819972 0.086783 0.164 Uiso 0.356(6) 1 calc GR . P A 2
C28 C 0.6207(13) 0.8246(9) -0.0218(6) 0.106(3) Uani 0.644(6) 1 d D U P A 1
H28A H 0.617216 0.847324 0.028205 0.159 Uiso 0.644(6) 1 calc GR . P A 1
H28B H 0.572284 0.892202 -0.055778 0.159 Uiso 0.644(6) 1 calc GR . P A 1
H28C H 0.704690 0.804807 -0.051297 0.159 Uiso 0.644(6) 1 calc GR . P A 1
C28A C 0.640(3) 0.806(2) -0.0541(11) 0.106(3) Uani 0.356(6) 1 d D U P A 2
H28D H 0.677047 0.830563 -0.020234 0.159 Uiso 0.356(6) 1 calc GR . P A 2
H28E H 0.584710 0.877479 -0.080293 0.159 Uiso 0.356(6) 1 calc GR . P A 2
H28F H 0.703765 0.769960 -0.095648 0.159 Uiso 0.356(6) 1 calc GR . P A 2
C29 C 0.5770(7) 0.6811(7) -0.0826(4) 0.1050(19) Uani 0.644(6) 1 d D U P A 1
H29A H 0.660165 0.668747 -0.113888 0.157 Uiso 0.644(6) 1 calc GR . P A 1
H29B H 0.523630 0.747412 -0.113980 0.157 Uiso 0.644(6) 1 calc GR . P A 1
H29C H 0.551561 0.607035 -0.071122 0.157 Uiso 0.644(6) 1 calc GR . P A 1
C29A C 0.5162(12) 0.6561(12) -0.0443(8) 0.1050(19) Uani 0.356(6) 1 d D U P A 2
H29D H 0.581474 0.606859 -0.078293 0.157 Uiso 0.356(6) 1 calc GR . P A 2
H29E H 0.464817 0.719927 -0.078419 0.157 Uiso 0.356(6) 1 calc GR . P A 2
H29F H 0.467836 0.605082 -0.004263 0.157 Uiso 0.356(6) 1 calc GR . P A 2
N30 N 0.33741(16) 0.50091(16) 0.35253(10) 0.0443(4) Uani 1 1 d . . . . .
C31 C 0.3841(2) 0.4693(3) 0.27557(15) 0.0610(7) Uani 1 1 d . . . . .
C32 C 0.4427(2) 0.3369(2) 0.29186(16) 0.0634(7) Uani 1 1 d . . . . .
H32 H 0.489682 0.293003 0.251385 0.076 Uiso 1 1 calc R . . . .
C33 C 0.4196(2) 0.2880(2) 0.37196(15) 0.0526(6) Uani 1 1 d . . . . .
C34 C 0.34307(19) 0.38813(18) 0.41758(12) 0.0413(5) Uani 1 1 d . . . . .
C35 C 0.20505(19) 0.39352(19) 0.45522(13) 0.0458(5) Uani 1 1 d . . . . .
H35 H 0.167202 0.374222 0.418270 0.055 Uiso 1 1 calc R . . . .
C36 C 0.15857(18) 0.53275(19) 0.45700(13) 0.0432(5) Uani 1 1 d . . . . .
H36 H 0.068475 0.560334 0.465811 0.052 Uiso 1 1 calc R . . . .
C37 C 0.21721(19) 0.59099(19) 0.36854(13) 0.0445(5) Uani 1 1 d . . . . .
H37 H 0.168390 0.591495 0.330585 0.053 Uiso 1 1 calc R . . . .
O38 O 0.3714(2) 0.5428(2) 0.21056(11) 0.0913(6) Uani 1 1 d . . . . .
C39 C 0.4622(3) 0.1579(2) 0.41594(19) 0.0791(8) Uani 1 1 d . . . . .
H39A H 0.517325 0.152631 0.449649 0.119 Uiso 1 1 calc GR . . . .
H39B H 0.504372 0.107345 0.376210 0.119 Uiso 1 1 calc GR . . . .
H39C H 0.392500 0.129735 0.450363 0.119 Uiso 1 1 calc GR . . . .
C40 C 0.39816(19) 0.39817(18) 0.48605(13) 0.0404(5) Uani 1 1 d . . . . .
C41 C 0.30011(19) 0.43507(19) 0.55938(13) 0.0436(5) Uani 1 1 d . . . . .
H41 H 0.335356 0.445941 0.601195 0.052 Uiso 1 1 calc R . . . .
C42 C 0.20389(18) 0.55402(19) 0.52717(12) 0.0413(5) Uani 1 1 d . . . . .
H42 H 0.247547 0.618328 0.501696 0.050 Uiso 1 1 calc R . . . .
O43 O 0.50791(13) 0.37375(14) 0.48172(10) 0.0542(4) Uani 1 1 d . . . . .
C44 C 0.2426(2) 0.3282(2) 0.59126(15) 0.0552(6) Uani 1 1 d . . . . .
H44 H 0.243135 0.279030 0.644238 0.066 Uiso 1 1 calc R . . . .
C45 C 0.1917(2) 0.3098(2) 0.53830(15) 0.0568(6) Uani 1 1 d . . . . .
H45 H 0.150417 0.248946 0.551953 0.068 Uiso 1 1 calc R . . . .
C46 C 0.09692(19) 0.6025(2) 0.59405(14) 0.0470(5) Uani 1 1 d . . . . .
C47 C 0.0310(2) 0.7243(2) 0.57571(16) 0.0610(6) Uani 1 1 d . . . . .
H47 H 0.053815 0.773744 0.524375 0.073 Uiso 1 1 calc R . . . .
C48 C -0.0694(3) 0.7743(3) 0.63308(19) 0.0748(8) Uani 1 1 d . . . . .
H48 H -0.112322 0.856754 0.619768 0.090 Uiso 1 1 calc R . . . .
C49 C -0.1053(3) 0.7034(3) 0.70858(19) 0.0753(8) Uani 1 1 d . . . . .
H49 H -0.173051 0.736790 0.746321 0.090 Uiso 1 1 calc R . . . .
C50 C -0.0411(3) 0.5834(3) 0.72807(17) 0.0735(8) Uani 1 1 d . . . . .
H50 H -0.064801 0.534721 0.779533 0.088 Uiso 1 1 calc R . . . .
C51 C 0.0601(2) 0.5330(2) 0.67132(15) 0.0616(7) Uani 1 1 d . . . . .
H51 H 0.103547 0.450962 0.685776 0.074 Uiso 1 1 calc R . . . .
C52 C 0.2219(2) 0.7214(2) 0.35800(14) 0.0510(6) Uani 1 1 d . . . . .
O53 O 0.12459(16) 0.80146(15) 0.37124(11) 0.0676(5) Uani 1 1 d . . . . .
N54 N 0.33322(18) 0.74184(17) 0.33339(13) 0.0585(5) Uani 1 1 d . . . . .
H54 H 0.395269 0.679669 0.325362 0.070 Uiso 1 1 calc R . . . .
C55 C 0.3592(3) 0.8617(2) 0.3187(2) 0.0720(8) Uani 1 1 d . . . . .
C56 C 0.4982(3) 0.8380(3) 0.2892(3) 0.1235(15) Uani 1 1 d . . . . .
H56A H 0.538322 0.777964 0.331050 0.185 Uiso 1 1 calc GR . . . .
H56B H 0.520868 0.913389 0.278495 0.185 Uiso 1 1 calc GR . . . .
H56C H 0.523029 0.807640 0.239264 0.185 Uiso 1 1 calc GR . . . .
C57 C 0.2932(3) 0.9554(3) 0.2530(2) 0.0905(10) Uani 1 1 d . . . . .
H57A H 0.318377 0.925210 0.203011 0.136 Uiso 1 1 calc GR . . . .
H57B H 0.313702 1.032006 0.242170 0.136 Uiso 1 1 calc GR . . . .
H57C H 0.205787 0.968175 0.272252 0.136 Uiso 1 1 calc GR . . . .
C58 C 0.3156(3) 0.9055(3) 0.4002(2) 0.1027(11) Uani 1 1 d . . . . .
H58A H 0.228303 0.916343 0.418394 0.154 Uiso 1 1 calc GR . . . .
H58B H 0.334212 0.982404 0.391911 0.154 Uiso 1 1 calc GR . . . .
H58C H 0.356997 0.845100 0.441380 0.154 Uiso 1 1 calc GR . . . .

loop_
_atom_site_aniso_label
_atom_site_aniso_U_11
_atom_site_aniso_U_22
_atom_site_aniso_U_33
_atom_site_aniso_U_23
_atom_site_aniso_U_13
_atom_site_aniso_U_12
N1 0.0466(10) 0.0463(10) 0.0465(10) -0.0113(8) -0.0123(9) -0.0094(8)
C2 0.0496(13) 0.0591(15) 0.0556(14) -0.0219(12) -0.0121(11) -0.0114(12)
C3 0.0551(14) 0.0718(16) 0.0455(13) -0.0196(12) -0.0086(11) -0.0195(13)
C4 0.0510(13) 0.0593(15) 0.0445(12) -0.0093(11) -0.0121(11) -0.0178(12)
C5 0.0430(12) 0.0496(13) 0.0410(11) -0.0102(10) -0.0097(10) -0.0106(10)
C6 0.0404(12) 0.0560(14) 0.0491(12) -0.0108(11) -0.0142(10) -0.0125(10)
C7 0.0395(11) 0.0530(13) 0.0457(12) -0.0058(10) -0.0092(10) -0.0151(10)
C8 0.0474(12) 0.0484(13) 0.0524(13) -0.0080(10) -0.0150(11) -0.0167(10)
O9 0.0824(13) 0.0593(11) 0.0743(12) -0.0273(9) -0.0134(10) -0.0041(10)
C10 0.086(2) 0.0705(18) 0.0505(14) -0.0052(13) -0.0147(14) -0.0166(15)
C11 0.0425(12) 0.0452(12) 0.0460(12) -0.0089(10) -0.0102(10) -0.0102(10)
C12 0.0479(13) 0.0526(13) 0.0433(12) -0.0149(10) -0.0056(10) -0.0163(11)
C13 0.0408(12) 0.0503(13) 0.0463(12) -0.0073(10) -0.0121(10) -0.0111(10)
O14 0.0492(9) 0.0727(11) 0.0649(10) -0.0253(9) 0.0026(8) -0.0260(9)
C15 0.0560(14) 0.0464(13) 0.0449(12) -0.0078(10) -0.0021(11) -0.0073(11)
C16 0.0427(12) 0.0595(15) 0.0470(13) -0.0031(11) -0.0088(11) -0.0032(11)
C17 0.0627(15) 0.0506(14) 0.0410(12) -0.0023(10) -0.0107(12) -0.0153(12)
C18 0.100(2) 0.0581(16) 0.0511(15) -0.0019(12) -0.0290(16) -0.0120(15)
C19 0.164(4) 0.0594(18) 0.0411(15) -0.0006(13) -0.032(2) -0.023(2)
C20 0.145(4) 0.077(2) 0.0536(18) -0.0121(16) 0.025(2) -0.047(2)
C21 0.090(2) 0.106(3) 0.081(2) -0.0310(19) 0.0350(19) -0.047(2)
C22 0.0640(17) 0.087(2) 0.0584(15) -0.0183(14) 0.0088(14) -0.0306(15)
C23 0.0520(14) 0.0477(13) 0.0572(14) -0.0046(11) -0.0169(12) -0.0168(11)
O24 0.0635(12) 0.0930(14) 0.0666(12) 0.0143(10) -0.0072(10) -0.0120(11)
N25 0.0568(13) 0.0711(14) 0.0558(12) 0.0051(11) -0.0080(11) 0.0006(11)
C26 0.0598(16) 0.0700(17) 0.0627(16) 0.0070(13) -0.0150(14) -0.0006(13)
C27 0.059(3) 0.121(4) 0.099(3) 0.014(3) -0.016(3) 0.008(3)
C27A 0.059(3) 0.121(4) 0.099(3) 0.014(3) -0.016(3) 0.008(3)
C28 0.113(6) 0.058(4) 0.135(8) 0.000(4) -0.047(6) -0.007(4)
C28A 0.113(6) 0.058(4) 0.135(8) 0.000(4) -0.047(6) -0.007(4)
C29 0.092(5) 0.119(4) 0.113(5) -0.010(4) -0.057(4) -0.022(4)
C29A 0.092(5) 0.119(4) 0.113(5) -0.010(4) -0.057(4) -0.022(4)
N30 0.0413(10) 0.0493(11) 0.0412(10) -0.0116(8) -0.0069(8) -0.0101(8)
C31 0.0562(15) 0.0806(19) 0.0467(14) -0.0206(13) -0.0052(12) -0.0175(14)
C32 0.0529(15) 0.0802(18) 0.0629(16) -0.0414(14) -0.0046(13) -0.0089(13)
C33 0.0438(12) 0.0558(15) 0.0670(16) -0.0311(12) -0.0100(12) -0.0104(11)
C34 0.0388(11) 0.0427(12) 0.0450(11) -0.0149(9) -0.0068(9) -0.0111(9)
C35 0.0402(11) 0.0507(13) 0.0546(13) -0.0180(11) -0.0097(10) -0.0172(10)
C36 0.0296(10) 0.0513(13) 0.0495(12) -0.0153(10) -0.0080(9) -0.0079(9)
C37 0.0404(11) 0.0486(13) 0.0456(12) -0.0104(10) -0.0150(10) -0.0078(10)
O38 0.1045(16) 0.1092(16) 0.0443(10) -0.0130(11) -0.0085(11) -0.0162(13)
C39 0.082(2) 0.0515(16) 0.107(2) -0.0349(16) -0.0190(18) -0.0056(14)
C40 0.0395(12) 0.0352(11) 0.0456(12) -0.0080(9) -0.0091(10) -0.0089(9)
C41 0.0406(11) 0.0504(13) 0.0406(11) -0.0127(10) -0.0080(10) -0.0111(10)
C42 0.0364(11) 0.0441(12) 0.0443(11) -0.0121(9) -0.0071(9) -0.0107(9)
O43 0.0357(8) 0.0665(10) 0.0622(10) -0.0239(8) -0.0107(8) -0.0065(7)
C44 0.0528(14) 0.0522(14) 0.0501(13) -0.0016(11) -0.0034(12) -0.0144(11)
C45 0.0505(14) 0.0488(14) 0.0684(16) -0.0087(12) -0.0013(12) -0.0226(11)
C46 0.0393(11) 0.0569(14) 0.0528(13) -0.0234(11) -0.0087(10) -0.0137(10)
C47 0.0545(14) 0.0608(16) 0.0680(16) -0.0280(13) -0.0087(13) -0.0067(12)
C48 0.0621(17) 0.0749(19) 0.089(2) -0.0465(17) -0.0153(16) 0.0040(14)
C49 0.0555(16) 0.105(2) 0.076(2) -0.0556(18) 0.0005(15) -0.0155(17)
C50 0.0660(17) 0.099(2) 0.0589(16) -0.0368(16) 0.0078(14) -0.0262(17)
C51 0.0574(15) 0.0706(17) 0.0545(14) -0.0236(13) -0.0001(12) -0.0148(13)
C52 0.0524(14) 0.0525(14) 0.0456(13) -0.0034(11) -0.0203(11) -0.0084(12)
O53 0.0575(11) 0.0574(10) 0.0768(12) -0.0122(9) -0.0176(9) 0.0004(9)
N54 0.0507(12) 0.0432(11) 0.0778(14) -0.0023(10) -0.0238(11) -0.0079(9)
C55 0.0643(17) 0.0434(14) 0.108(2) -0.0011(14) -0.0332(17) -0.0136(12)
C56 0.072(2) 0.066(2) 0.227(5) -0.008(2) -0.033(3) -0.0290(17)
C57 0.098(2) 0.0563(17) 0.097(2) 0.0157(16) -0.028(2) -0.0147(16)
C58 0.126(3) 0.0650(19) 0.140(3) -0.027(2) -0.067(3) -0.0176(19)

loop_
_atom_type_symbol
_atom_type_description
_atom_type_scat_dispersion_real
_atom_type_scat_dispersion_imag
_atom_type_scat_source
C C 0.0033 0.0016 'International Tables Vol C Tables 4.2.6.8 and 6.1.1.4'
H H 0.0000 0.0000 'International Tables Vol C Tables 4.2.6.8 and 6.1.1.4'
N N 0.0061 0.0033 'International Tables Vol C Tables 4.2.6.8 and 6.1.1.4'
O O 0.0106 0.0060 'International Tables Vol C Tables 4.2.6.8 and 6.1.1.4'

loop_
_geom_angle_atom_site_label_1
_geom_angle_atom_site_label_2
_geom_angle_atom_site_label_3
_geom_angle
C2 N1 C5 108.92(17)
H27Db C27Ab H27E 109.5
C2 N1 C8 122.70(18)
C5 N1 C8 109.71(16)
N1 C2 C3 106.7(2)
O9 C2 N1 123.7(2)
O9 C2 C3 129.6(2)
C2 C3 H3 124.4
H27Eb C27Ab H27F 109.5
H27Db C27Ab H27F 109.5
H28Db C28Ab H28E 109.5
H28Db C28Ab H28F 109.5
H28Eb C28Ab H28F 109.5
H29Db C29Ab H29E 109.5
H29Db C29Ab H29F 109.5
H29Eb C29Ab H29F 109.5
C29Ab C26 C27A 115.5(7)
C28Ab C26 C27A 102.6(10)
C29Ab C26 C28A 116.9(10)
H27Aa C27A H27B 109.5
H27Aa C27A H27C 109.5
H27Ba C27A H27C 109.5
H28Aa C28A H28B 109.5
C4 C3 C2 111.2(2)
C4 C3 H3 124.4
C3 C4 C5 108.5(2)
C3 C4 C10 129.3(2)
C10 C4 C5 122.1(2)
N1 C5 C4 104.04(17)
N1 C5 C6 104.00(16)
N1 C5 C11 108.28(16)
C4 C5 C6 119.52(18)
C4 C5 C11 113.22(17)
C11 C5 C6 106.90(17)
C5 C6 H6 111.5
C5 C6 C7 98.02(16)
C7 C6 H6 111.5
C16 C6 C5 110.72(18)
C16 C6 H6 111.5
C16 C6 C7 112.95(18)
C6 C7 H7 110.8
C8 C7 C6 101.35(17)
C8 C7 H7 110.8
C8 C7 C13 113.40(17)
C13 C7 C6 109.39(17)
C13 C7 H7 110.8
N1 C8 C7 102.53(16)
N1 C8 H8 107.2
N1 C8 C23 117.98(18)
C7 C8 H8 107.2
C23 C8 C7 114.09(19)
C23 C8 H8 107.2
C4 C10 H10A 109.5
C4 C10 H10B 109.5
C4 C10 H10C 109.5
H10A C10 H10B 109.5
H10A C10 H10C 109.5
H10B C10 H10C 109.5
C12 C11 C5 111.76(17)
O14 C11 C5 123.56(19)
O14 C11 C12 124.7(2)
C11 C12 H12 111.8
C11 C12 C13 109.25(17)
C13 C12 H12 111.8
C15 C12 C11 103.20(18)
C15 C12 H12 111.8
C15 C12 C13 108.74(17)
C7 C13 C12 108.91(17)
C7 C13 H13 108.1
C12 C13 H13 108.1
C17 C13 C7 115.49(18)
C17 C13 C12 108.02(17)
C17 C13 H13 108.1
C12 C15 H15 122.8
C16 C15 C12 114.4(2)
C16 C15 H15 122.8
C6 C16 H16 122.2
C15 C16 C6 115.5(2)
C15 C16 H16 122.2
C18 C17 C13 119.5(2)
C22 C17 C13 122.6(2)
C22 C17 C18 117.6(2)
C17 C18 H18 119.7
C17 C18 C19 120.7(3)
C19 C18 H18 119.7
C18 C19 H19 119.9
C20 C19 C18 120.1(3)
C20 C19 H19 119.9
C19 C20 H20 120.0
C21 C20 C19 120.0(3)
C21 C20 H20 120.0
C20 C21 H21 119.7
C20 C21 C22 120.5(3)
C22 C21 H21 119.7
C17 C22 C21 120.9(3)
C17 C22 H22 119.5
C21 C22 H22 119.5
O24 C23 C8 118.0(2)
O24 C23 N25 123.7(2)
N25 C23 C8 118.3(2)
C23 N25 H25 116.9
C23 N25 C26 126.2(2)
C26 N25 H25 116.9
N25 C26 C27 109.4(3)
N25 C26 C27A 102.8(5)
N25 C26 C28 108.9(6)
N25 C26 C28A 112.2(13)
N25 C26 C29 110.5(3)
N25 C26 C29A 106.1(5)
C27A C26 C28 113.2(6)
C27A C26 C29 107.4(4)
C28A C26 C29 107.4(4)
C26 C27A H27A 109.5
C26 C27A H27B 109.5
C26 C27A H27C 109.5
C26 C28A H28A 109.5
C26 C28A H28B 109.5
C26 C28A H28C 109.5
H28Aa C28A H28C 109.5
H28Ba C28A H28C 109.5
H29Aa C29A H29B 109.5
C26 C29A H29A 109.5
H29Aa C29A H29C 109.5
H29Ba C29A H29C 109.5
C26 C27Ab H27D 109.5
C26 C27Ab H27E 109.5
C26 C27Ab H27F 109.5
C26 C28Ab H28D 109.5
C26 C29A H29B 109.5
C26 C29A H29C 109.5
C31 N30 C34 109.11(18)
C31 N30 C37 120.57(19)
C34 N30 C37 110.58(15)
N30 C31 C32 106.4(2)
O38 C31 N30 123.3(2)
O38 C31 C32 130.3(2)
C31 C32 H32 124.6
C33 C32 C31 110.7(2)
C33 C32 H32 124.6
C32 C33 C34 109.1(2)
C32 C33 C39 128.9(2)
C39 C33 C34 122.0(2)
N30 C34 C33 103.46(17)
N30 C34 C35 102.98(16)
N30 C34 C40 109.28(15)
C33 C34 C35 118.57(17)
C33 C34 C40 114.78(18)
C40 C34 C35 106.80(16)
C34 C35 H35 111.3
C34 C35 C36 97.83(15)
C36 C35 H35 111.3
C45 C35 C34 110.30(18)
C45 C35 H35 111.3
C45 C35 C36 114.09(18)
C35 C36 H36 110.6
C35 C36 C42 108.98(17)
C37 C36 C35 101.22(16)
C37 C36 H36 110.6
C37 C36 C42 114.56(16)
C42 C36 H36 110.6
N30 C37 C36 102.70(16)
N30 C37 H37 108.1
N30 C37 C52 115.51(18)
C36 C37 H37 108.1
C52 C37 C36 114.08(18)
C52 C37 H37 108.1
C33 C39 H39A 109.5
C33 C39 H39B 109.5
C33 C39 H39C 109.5
H39A C39 H39B 109.5
H39A C39 H39C 109.5
H39B C39 H39C 109.5
C41 C40 C34 112.35(17)
O43 C40 C34 122.72(18)
O43 C40 C41 124.85(19)
C40 C41 H41 111.9
C40 C41 C42 108.37(16)
C42 C41 H41 111.9
C44 C41 C40 102.52(16)
C44 C41 H41 111.9
C44 C41 C42 109.78(18)
C36 C42 H42 106.8
C41 C42 C36 109.00(16)
C41 C42 H42 106.8
C46 C42 C36 112.13(16)
C46 C42 C41 114.86(17)
C46 C42 H42 106.8
C41 C44 H44 122.5
C45 C44 C41 114.9(2)
C45 C44 H44 122.5
C35 C45 H45 122.5
C44 C45 C35 115.0(2)
C44 C45 H45 122.5
C47 C46 C42 117.7(2)
C47 C46 C51 117.4(2)
C51 C46 C42 124.8(2)
C46 C47 H47 119.5
C46 C47 C48 120.9(3)
C48 C47 H47 119.5
C47 C48 H48 119.7
C49 C48 C47 120.6(3)
C49 C48 H48 119.7
C48 C49 H49 120.3
C50 C49 C48 119.4(3)
C50 C49 H49 120.3
C49 C50 H50 119.8
C49 C50 C51 120.4(3)
C51 C50 H50 119.8
C46 C51 C50 121.3(3)
C46 C51 H51 119.4
C50 C51 H51 119.4
O53 C52 C37 119.0(2)
O53 C52 N54 124.5(2)
N54 C52 C37 116.5(2)
C52 N54 H54 117.2
C52 N54 C55 125.7(2)
C55 N54 H54 117.2
N54 C55 C56 105.6(2)
N54 C55 C57 110.2(2)
N54 C55 C58 108.6(2)
C56 C55 C57 110.6(3)
C56 C55 C58 111.5(3)
C57 C55 C58 110.3(2)
C55 C56 H56A 109.5
C55 C56 H56B 109.5
C55 C56 H56C 109.5
H56A C56 H56B 109.5
H56A C56 H56C 109.5
H56B C56 H56C 109.5
C55 C57 H57A 109.5
C55 C57 H57B 109.5
C55 C57 H57C 109.5
H57A C57 H57B 109.5
H57A C57 H57C 109.5
H57B C57 H57C 109.5
C55 C58 H58A 109.5
C55 C58 H58B 109.5
C55 C58 H58C 109.5
H58A C58 H58B 109.5
H58A C58 H58C 109.5
H58B C58 H58C 109.5
C26 C28Ab H28E 109.5
C26 C28Ab H28F 109.5
C26 C29Ab H29D 109.5
C26 C29Ab H29E 109.5
C26 C29Ab H29F 109.5

loop_
_geom_bond_atom_site_label_1
_geom_bond_atom_site_label_2
_geom_bond_distance
N1 C2 1.390(3)
N1 C5 1.474(3)
N1 C8 1.482(3)
C27Ab H27D 0.9600
C27Ab H27E 0.9600
C27Ab H27F 0.9600
C28Ab H28D 0.9600
C28Ab H28E 0.9600
C28Ab H28F 0.9600
C29Ab H29D 0.9600
C29Ab H29E 0.9600
C29Ab H29F 0.9600
C2 C3 1.459(3)
C2 O9 1.221(3)
C3 H3 0.9300
C3 C4 1.324(3)
C4 C5 1.500(3)
C4 C10 1.488(3)
C5 C6 1.548(3)
C5 C11 1.544(3)
C6 H6 0.9800
C6 C7 1.554(3)
C6 C16 1.492(3)
C7 H7 0.9800
C7 C8 1.534(3)
C7 C13 1.546(3)
C8 H8 0.9800
C8 C23 1.520(3)
C10 H10A 0.9600
C10 H10B 0.9600
C10 H10C 0.9600
C11 C12 1.510(3)
C11 O14 1.208(2)
C12 H12 0.9800
C12 C13 1.569(3)
C12 C15 1.504(3)
C13 H13 0.9800
C13 C17 1.513(3)
C15 H15 0.9300
C15 C16 1.318(3)
C16 H16 0.9300
C17 C18 1.389(3)
C17 C22 1.387(3)
C18 H18 0.9300
C18 C19 1.398(4)
C19 H19 0.9300
C19 C20 1.366(5)
C20 H20 0.9300
C20 C21 1.356(5)
C21 H21 0.9300
C21 C22 1.390(4)
C22 H22 0.9300
C23 O24 1.224(3)
C23 N25 1.316(3)
N25 H25 0.8600
N25 C26 1.477(3)
C26 C27 1.517(4)
C26 C27A 1.545(5)
C26 C28 1.519(4)
C26 C28A 1.519(5)
C26 C29 1.542(4)
C26 C29A 1.502(5)
C27A H27A 0.9600
C27A H27B 0.9600
C27A H27C 0.9600
C28A H28A 0.9600
C28A H28B 0.9600
C28A H28C 0.9600
C29A H29A 0.9600
C29A H29B 0.9600
C29A H29C 0.9600
N30 C31 1.395(3)
N30 C34 1.465(3)
N30 C37 1.472(3)
C31 C32 1.461(4)
C31 O38 1.215(3)
C32 H32 0.9300
C32 C33 1.321(3)
C33 C34 1.505(3)
C33 C39 1.487(3)
C34 C35 1.554(3)
C34 C40 1.543(3)
C35 H35 0.9800
C35 C36 1.555(3)
C35 C45 1.485(3)
C36 H36 0.9800
C36 C37 1.544(3)
C36 C42 1.558(3)
C37 H37 0.9800
C37 C52 1.508(3)
C39 H39A 0.9600
C39 H39B 0.9600
C39 H39C 0.9600
C40 C41 1.513(3)
C40 O43 1.209(2)
C41 H41 0.9800
C41 C42 1.554(3)
C41 C44 1.509(3)
C42 H42 0.9800
C42 C46 1.528(3)
C44 H44 0.9300
C44 C45 1.319(3)
C45 H45 0.9300
C46 C47 1.380(3)
C46 C51 1.382(3)
C47 H47 0.9300
C47 C48 1.395(3)
C48 H48 0.9300
C48 C49 1.365(4)
C49 H49 0.9300
C49 C50 1.359(4)
C50 H50 0.9300
C50 C51 1.395(3)
C51 H51 0.9300
C52 O53 1.233(3)
C52 N54 1.333(3)
N54 H54 0.8600
N54 C55 1.474(3)
C55 C56 1.522(4)
C55 C57 1.522(4)
C55 C58 1.531(4)
C56 H56A 0.9600
C56 H56B 0.9600
C56 H56C 0.9600
C57 H57A 0.9600
C57 H57B 0.9600
C57 H57C 0.9600
C58 H58A 0.9600
C58 H58B 0.9600
C58 H58C 0.9600

loop_
_geom_torsion_atom_site_label_1
_geom_torsion_atom_site_label_2
_geom_torsion_atom_site_label_3
_geom_torsion_atom_site_label_4
_geom_torsion
N1 C2 C3 C4 6.9(3)
N1 C5 C6 C7 -39.83(19)
N1 C5 C6 C16 -158.15(17)
N1 C5 C11 C12 96.7(2)
N1 C5 C11 O14 -84.9(2)
N1 C8 C23 O24 -157.3(2)
N1 C8 C23 N25 25.0(3)
C2 N1 C5 C4 5.8(2)
C2 N1 C5 C6 -120.08(19)
C2 N1 C5 C11 126.48(18)
C2 N1 C8 C7 143.9(2)
C2 N1 C8 C23 -89.8(3)
C2 C3 C4 C5 -3.2(3)
C2 C3 C4 C10 179.5(2)
C3 C4 C5 N1 -1.5(2)
C3 C4 C5 C6 113.9(2)
C3 C4 C5 C11 -118.8(2)
C4 C5 C6 C7 -155.20(19)
C4 C5 C6 C16 86.5(2)
C4 C5 C11 C12 -148.44(19)
C4 C5 C11 O14 29.9(3)
C5 N1 C2 C3 -7.7(2)
C5 N1 C2 O9 171.1(2)
C5 N1 C8 C7 14.2(2)
C5 N1 C8 C23 140.45(19)
C5 C6 C7 C8 48.39(19)
C5 C6 C7 C13 -71.6(2)
C5 C6 C16 C15 55.1(3)
C5 C11 C12 C13 -50.0(2)
C5 C11 C12 C15 65.5(2)
C6 C5 C11 C12 -14.8(2)
C6 C5 C11 O14 163.6(2)
C6 C7 C8 N1 -39.32(19)
C6 C7 C8 C23 -168.06(17)
C6 C7 C13 C12 9.2(2)
C6 C7 C13 C17 -112.5(2)
C7 C6 C16 C15 -53.7(3)
C7 C8 C23 O24 -36.9(3)
C7 C8 C23 N25 145.4(2)
C7 C13 C17 C18 -153.1(2)
C7 C13 C17 C22 33.0(3)
C8 N1 C2 C3 -137.7(2)
C8 N1 C2 O9 41.0(3)
C8 N1 C5 C4 142.63(17)
C8 N1 C5 C6 16.8(2)
C8 N1 C5 C11 -96.67(19)
C8 C7 C13 C12 -103.1(2)
C8 C7 C13 C17 135.23(19)
C8 C23 N25 C26 174.4(2)
O9 C2 C3 C4 -171.7(2)
C10 C4 C5 N1 176.0(2)
C10 C4 C5 C6 -68.6(3)
C10 C4 C5 C11 58.7(3)
C11 C5 C6 C7 74.60(19)
C11 C5 C6 C16 -43.7(2)
C11 C12 C13 C7 52.8(2)
C11 C12 C13 C17 178.91(18)
C11 C12 C15 C16 -59.3(2)
C12 C13 C17 C18 84.7(2)
C12 C13 C17 C22 -89.2(3)
C12 C15 C16 C6 0.2(3)
C13 C7 C8 N1 77.8(2)
C13 C7 C8 C23 -50.9(2)
C13 C12 C15 C16 56.6(2)
C13 C17 C18 C19 -171.0(2)
C13 C17 C22 C21 170.8(2)
O14 C11 C12 C13 131.6(2)
O14 C11 C12 C15 -112.8(2)
C15 C12 C13 C7 -59.2(2)
C15 C12 C13 C17 67.0(2)
C16 C6 C7 C8 164.98(18)
C16 C6 C7 C13 45.0(2)
C17 C18 C19 C20 0.2(4)
C18 C17 C22 C21 -3.3(4)
C18 C19 C20 C21 -3.8(5)
C19 C20 C21 C22 3.9(5)
C20 C21 C22 C17 -0.2(4)
C22 C17 C18 C19 3.2(4)
C23 N25 C26 C27Ab -150.4(6)
C23 N25 C26 C28Ab -40.8(9)
C23 N25 C26 C29Ab 87.9(7)
C23 N25 C26 C27A 170.4(4)
C23 N25 C26 C28A -65.4(5)
C23 N25 C26 C29A 52.4(5)
O24 C23 N25 C26 -3.1(4)
N30 C31 C32 C33 7.8(3)
N30 C34 C35 C36 -42.39(18)
N30 C34 C35 C45 -161.74(17)
N30 C34 C40 C41 99.30(19)
N30 C34 C40 O43 -83.6(2)
N30 C37 C52 O53 -179.28(19)
N30 C37 C52 N54 1.7(3)
C31 N30 C34 C33 10.4(2)
C31 N30 C34 C35 -113.66(19)
C31 N30 C34 C40 133.09(18)
C31 N30 C37 C36 138.6(2)
C31 N30 C37 C52 -96.6(2)
C31 C32 C33 C34 -1.2(3)
C31 C32 C33 C39 -178.9(2)
C32 C33 C34 N30 -5.5(2)
C32 C33 C34 C35 107.7(2)
C32 C33 C34 C40 -124.5(2)
C33 C34 C35 C36 -155.81(19)
C33 C34 C35 C45 84.8(2)
C33 C34 C40 C41 -145.04(18)
C33 C34 C40 O43 32.0(3)
C34 N30 C31 C32 -11.3(2)
C34 N30 C31 O38 166.8(2)
C34 N30 C37 C36 9.7(2)
C34 N30 C37 C52 134.55(18)
C34 C35 C36 C37 48.21(19)
C34 C35 C36 C42 -72.87(18)
C34 C35 C45 C44 54.6(3)
C34 C40 C41 C42 -52.8(2)
C34 C40 C41 C44 63.2(2)
C35 C34 C40 C41 -11.4(2)
C35 C34 C40 O43 165.63(19)
C35 C36 C37 N30 -36.63(19)
C35 C36 C37 C52 -162.38(18)
C35 C36 C42 C41 11.0(2)
C35 C36 C42 C46 -117.37(18)
C36 C35 C45 C44 -54.4(3)
C36 C37 C52 O53 -60.6(3)
C36 C37 C52 N54 120.4(2)
C36 C42 C46 C47 -74.9(2)
C36 C42 C46 C51 104.2(2)
C37 N30 C31 C32 -140.8(2)
C37 N30 C31 O38 37.3(4)
C37 N30 C34 C33 145.21(17)
C37 N30 C34 C35 21.2(2)
C37 N30 C34 C40 -92.09(19)
C37 C36 C42 C41 -101.60(19)
C37 C36 C42 C46 130.08(19)
C37 C52 N54 C55 179.6(2)
O38 C31 C32 C33 -170.0(3)
C39 C33 C34 N30 172.4(2)
C39 C33 C34 C35 -74.4(3)
C39 C33 C34 C40 53.4(3)
C40 C34 C35 C36 72.67(18)
C40 C34 C35 C45 -46.7(2)
C40 C41 C42 C36 52.4(2)
C40 C41 C42 C46 179.13(16)
C40 C41 C44 C45 -61.0(2)
C41 C42 C46 C47 159.96(19)
C41 C42 C46 C51 -21.0(3)
C41 C44 C45 C35 2.9(3)
C42 C36 C37 N30 80.5(2)
C42 C36 C37 C52 -45.3(2)
C42 C41 C44 C45 54.1(3)
C42 C46 C47 C48 178.7(2)
C42 C46 C51 C50 -178.0(2)
O43 C40 C41 C42 130.2(2)
O43 C40 C41 C44 -113.8(2)
C44 C41 C42 C36 -58.9(2)
C44 C41 C42 C46 67.9(2)
C45 C35 C36 C37 164.64(18)
C45 C35 C36 C42 43.6(2)
C46 C47 C48 C49 -0.5(4)
C47 C46 C51 C50 1.0(4)
C47 C48 C49 C50 0.9(4)
C48 C49 C50 C51 -0.4(4)
C49 C50 C51 C46 -0.6(4)
C51 C46 C47 C48 -0.5(3)
C52 N54 C55 C56 -178.2(3)
C52 N54 C55 C57 -58.7(4)
C52 N54 C55 C58 62.1(3)
O53 C52 N54 C55 0.7(4)
